data_2241591
loop_
_publ_author_name
'Khodjaniyazov, Khamid U.'
'Ashurov, Jamshid M.'

_publ_section_title
;
 Crystal structure of
 (<i>E</i>)-9-(4-nitrobenzylidene)-8,9-dihydropyrido[2,3-<i>d</i>]pyrrolo[1,2-<i>a</i>]pyrimidin-5(7<i>H</i>)-one
;
_journal_coeditor_code SU5283
_journal_issue 4
_journal_name_full 'Acta Crystallographica Section E'
_journal_page_first 452
_journal_page_last 455
_journal_paper_doi 10.1107/S2056989016003583
_journal_volume 72
_journal_year 2016
_chemical_formula_iupac 'C17 H12 N4 O3'
_chemical_formula_moiety 'C17 H12 N4 O3'
_chemical_formula_sum 'C17 H12 N4 O3'
_chemical_formula_weight 320.31
_chemical_name_systematic
(<i>E</i>)-9-(4-Nitrobenzylidene)-8,9-dihydropyrido[2,3-<i>d</i>]pyrrolo[1,2-<i>a</i>]pyrimidin-5(7<i>H</i>)-one
_space_group_crystal_system monoclinic
_space_group_IT_number 14
_space_group_name_Hall '-P 2ybc'
_space_group_name_H-M_alt 'P 1 21/c 1'
_symmetry_space_group_name_Hall '-P 2ybc'
_symmetry_space_group_name_H-M 'P 1 21/c 1'
_atom_sites_solution_hydrogens geom
_audit_creation_method SHELXL-2014/7
_cell_angle_alpha 90
_cell_angle_beta 90.360(3)
_cell_angle_gamma 90
_cell_formula_units_Z 4
_cell_length_a 7.1755(3)
_cell_length_b 11.5855(3)
_cell_length_c 17.2515(5)
_cell_measurement_reflns_used 2842
_cell_measurement_temperature 293(2)
_cell_measurement_theta_max 75.6200
_cell_measurement_theta_min 4.5760
_cell_volume 1434.12(8)
_computing_cell_refinement
;
CrysAlis PRO (Oxford Diffraction, 2009)
;
_computing_data_collection
;
CrysAlis PRO (Oxford Diffraction, 2009)
;
_computing_data_reduction
;
CrysAlis PRO (Oxford Diffraction, 2009)
;
_computing_molecular_graphics
;
XP in SHELXTL (Sheldrick, 2008) and Mercury (Macrae <i>et al.</i>,
2008)
;
_computing_publication_material
;
SHELXTL (Sheldrick, 2008)
;
_computing_structure_refinement
;
SHELXL2014 (Sheldrick, 2015)
;
_computing_structure_solution
;
SHELXS97 (Sheldrick, 2008)
;
_diffrn_ambient_temperature 293(2)
_diffrn_detector_area_resol_mean 10.2576
_diffrn_measured_fraction_theta_full 1.000
_diffrn_measured_fraction_theta_max 0.990
_diffrn_measurement_device_type 'Oxford Diffraction Xcalibur Ruby'
_diffrn_measurement_method '\w scans'
_diffrn_radiation_type CuK\a
_diffrn_radiation_wavelength 1.54184
_diffrn_reflns_av_R_equivalents 0.0447
_diffrn_reflns_limit_h_max 9
_diffrn_reflns_limit_h_min -8
_diffrn_reflns_limit_k_max 14
_diffrn_reflns_limit_k_min -7
_diffrn_reflns_limit_l_max 20
_diffrn_reflns_limit_l_min -21
_diffrn_reflns_number 10375
_diffrn_reflns_theta_full 67.684
_diffrn_reflns_theta_max 76.026
_diffrn_reflns_theta_min 4.597
_exptl_absorpt_coefficient_mu 0.876
_exptl_absorpt_correction_T_max 1.00000
_exptl_absorpt_correction_T_min 0.92807
_exptl_absorpt_correction_type multi-scan
_exptl_absorpt_process_details
;
(CrysAlis PRO; Oxford Diffraction, 2009)
;
_exptl_crystal_colour yellow
_exptl_crystal_density_diffrn 1.483
_exptl_crystal_description block
_exptl_crystal_F_000 664
_exptl_crystal_size_max 0.20
_exptl_crystal_size_mid 0.18
_exptl_crystal_size_min 0.15
_refine_diff_density_max 0.307
_refine_diff_density_min -0.200
_refine_ls_extinction_method none
_refine_ls_goodness_of_fit_ref 1.084
_refine_ls_hydrogen_treatment constr
_refine_ls_matrix_type full
_refine_ls_number_parameters 217
_refine_ls_number_reflns 2965
_refine_ls_number_restraints 0
_refine_ls_restrained_S_all 1.084
_refine_ls_R_factor_all 0.0760
_refine_ls_R_factor_gt 0.0571
_refine_ls_shift/su_max 0.000
_refine_ls_shift/su_mean 0.000
_refine_ls_structure_factor_coef Fsqd
_refine_ls_weighting_details 'w=1/[\s^2^(Fo^2^)+(0.0826P)^2^+0.3825P] where P=(Fo^2^+2Fc^2^)/3'
_refine_ls_weighting_scheme calc
_refine_ls_wR_factor_gt 0.1610
_refine_ls_wR_factor_ref 0.1751
_reflns_number_gt 2194
_reflns_number_total 2965
_reflns_threshold_expression 'I > 2\s(I)'
_cod_data_source_file su5283sup1.cif
_cod_data_source_block I
_cod_database_code 2241591
_shelx_space_group_comment
;
The symmetry employed for this shelxl refinement is uniquely defined
by the following loop, which should always be used as a source of
symmetry information in preference to the above space-group names.
They are only intended as comments.
;

loop_
_space_group_symop_operation_xyz
'x, y, z'
'-x, y+1/2, -z+1/2'
'-x, -y, -z'
'x, -y-1/2, z-1/2'

loop_
_atom_site_type_symbol
_atom_site_label
_atom_site_fract_x
_atom_site_fract_y
_atom_site_fract_z
_atom_site_U_iso_or_equiv
_atom_site_adp_type
_atom_site_calc_flag
_atom_site_occupancy
O O1 0.7005(3) -0.09081(15) 0.54727(12) 0.0677(6) Uani d 1
O O2 0.9284(3) 0.88109(16) 0.33072(13) 0.0718(6) Uani d 1
O O3 0.9755(5) 0.7632(2) 0.23673(14) 0.0913(9) Uani d 1
N N1 0.6413(3) 0.24377(15) 0.62105(12) 0.0462(5) Uani d 1
N N2 0.7312(3) 0.10238(16) 0.52922(11) 0.0446(5) Uani d 1
N N3 0.5181(4) 0.18637(18) 0.73866(13) 0.0584(6) Uani d 1
N N4 0.9345(3) 0.78291(19) 0.30362(13) 0.0560(6) Uani d 1
C C1 0.7062(3) 0.21345(18) 0.55449(13) 0.0428(5) Uani d 1
C C2 0.6831(4) 0.00730(19) 0.57260(15) 0.0471(5) Uani d 1
C C3 0.5521(4) -0.0476(2) 0.70117(16) 0.0527(6) Uani d 1
H H3 0.5655 -0.1253 0.6891 0.063 Uiso calc 1
C C4 0.4772(4) -0.0150(2) 0.76967(16) 0.0572(7) Uani d 1
H H4 0.4362 -0.0698 0.8051 0.069 Uiso calc 1
C C5 0.4631(5) 0.1021(2) 0.78581(16) 0.0611(7) Uani d 1
H H5 0.4114 0.1232 0.8330 0.073 Uiso calc 1
C C6 0.5898(3) 0.15420(19) 0.66978(14) 0.0454(5) Uani d 1
C C7 0.6088(3) 0.03714(19) 0.64897(13) 0.0441(5) Uani d 1
C C8 0.7641(3) 0.29244(19) 0.49255(13) 0.0428(5) Uani d 1
C C9 0.8364(4) 0.2207(2) 0.42615(14) 0.0506(6) Uani d 1
H H9A 0.9678 0.2356 0.4178 0.061 Uiso calc 1
H H9B 0.7685 0.2379 0.3787 0.061 Uiso calc 1
C C10 0.8050(4) 0.0949(2) 0.45079(15) 0.0526(6) Uani d 1
H H10A 0.7167 0.0572 0.4164 0.063 Uiso calc 1
H H10B 0.9213 0.0522 0.4503 0.063 Uiso calc 1
C C11 0.7470(3) 0.4070(2) 0.50057(14) 0.0452(5) Uani d 1
H H11 0.6939 0.4308 0.5469 0.054 Uiso calc 1
C C12 0.7990(3) 0.50060(19) 0.44770(13) 0.0422(5) Uani d 1
C C13 0.8910(4) 0.4833(2) 0.37725(15) 0.0502(6) Uani d 1
H H13 0.9231 0.4089 0.3621 0.060 Uiso calc 1
C C14 0.9345(4) 0.5759(2) 0.33012(14) 0.0495(6) Uani d 1
H H14 0.9938 0.5643 0.2830 0.059 Uiso calc 1
C C15 0.8886(3) 0.6858(2) 0.35404(13) 0.0459(5) Uani d 1
C C16 0.8010(4) 0.7066(2) 0.42325(14) 0.0474(5) Uani d 1
H H16 0.7732 0.7816 0.4385 0.057 Uiso calc 1
C C17 0.7552(3) 0.6140(2) 0.46970(14) 0.0465(5) Uani d 1
H H17 0.6944 0.6270 0.5163 0.056 Uiso calc 1

loop_
_atom_site_aniso_label
_atom_site_aniso_U_11
_atom_site_aniso_U_22
_atom_site_aniso_U_33
_atom_site_aniso_U_12
_atom_site_aniso_U_13
_atom_site_aniso_U_23
O1 0.1034(16) 0.0362(9) 0.0640(12) -0.0012(9) 0.0249(11) -0.0063(8)
O2 0.1033(17) 0.0415(10) 0.0708(13) -0.0056(10) 0.0169(12) 0.0069(9)
O3 0.151(2) 0.0669(14) 0.0568(13) 0.0001(14) 0.0446(15) 0.0151(10)
N1 0.0638(12) 0.0332(9) 0.0419(10) -0.0014(8) 0.0163(9) -0.0002(7)
N2 0.0558(11) 0.0365(9) 0.0416(10) 0.0003(8) 0.0106(8) -0.0027(7)
N3 0.0854(16) 0.0414(11) 0.0485(12) 0.0009(10) 0.0222(11) 0.0014(9)
N4 0.0722(14) 0.0476(11) 0.0485(12) -0.0036(10) 0.0120(10) 0.0120(9)
C1 0.0499(12) 0.0336(10) 0.0448(12) 0.0002(8) 0.0075(9) -0.0014(8)
C2 0.0582(13) 0.0356(11) 0.0476(13) -0.0007(9) 0.0096(10) -0.0010(9)
C3 0.0683(15) 0.0383(11) 0.0516(14) -0.0024(11) 0.0052(12) 0.0048(10)
C4 0.0755(17) 0.0467(13) 0.0496(14) -0.0040(12) 0.0113(12) 0.0123(11)
C5 0.087(2) 0.0504(14) 0.0460(14) 0.0001(13) 0.0224(13) 0.0072(11)
C6 0.0562(13) 0.0387(11) 0.0414(11) 0.0005(9) 0.0095(10) 0.0026(9)
C7 0.0517(12) 0.0374(11) 0.0433(12) -0.0003(9) 0.0073(10) 0.0014(9)
C8 0.0496(12) 0.0422(12) 0.0368(11) -0.0013(9) 0.0102(9) -0.0022(9)
C9 0.0649(14) 0.0481(12) 0.0389(12) -0.0027(11) 0.0120(10) -0.0025(10)
C10 0.0688(16) 0.0437(12) 0.0455(13) -0.0001(11) 0.0116(12) -0.0053(10)
C11 0.0559(13) 0.0409(11) 0.0390(11) 0.0001(9) 0.0124(9) 0.0010(9)
C12 0.0498(12) 0.0401(11) 0.0369(11) -0.0017(9) 0.0083(9) 0.0012(8)
C13 0.0695(15) 0.0378(11) 0.0435(13) 0.0005(10) 0.0154(11) -0.0026(9)
C14 0.0687(15) 0.0463(12) 0.0335(11) -0.0020(11) 0.0165(10) -0.0013(9)
C15 0.0558(13) 0.0405(11) 0.0415(12) -0.0039(9) 0.0040(10) 0.0074(9)
C16 0.0604(14) 0.0377(11) 0.0440(12) 0.0016(9) 0.0095(10) -0.0019(9)
C17 0.0552(13) 0.0438(12) 0.0406(12) 0.0019(10) 0.0115(10) -0.0006(9)

loop_
_atom_type_symbol
_atom_type_description
_atom_type_scat_dispersion_real
_atom_type_scat_dispersion_imag
_atom_type_scat_source
C C 0.0181 0.0091 'International Tables Vol C Tables 4.2.6.8 and 6.1.1.4'
H H 0.0000 0.0000 'International Tables Vol C Tables 4.2.6.8 and 6.1.1.4'
N N 0.0311 0.0180 'International Tables Vol C Tables 4.2.6.8 and 6.1.1.4'
O O 0.0492 0.0322 'International Tables Vol C Tables 4.2.6.8 and 6.1.1.4'

loop_
_geom_angle_atom_site_label_1
_geom_angle_atom_site_label_2
_geom_angle_atom_site_label_3
_geom_angle
C1 N1 C6 115.76(19)
C1 N2 C2 123.0(2)
C1 N2 C10 113.55(19)
C2 N2 C10 123.40(19)
C5 N3 C6 116.8(2)
O3 N4 O2 123.0(2)
O3 N4 C15 118.5(2)
O2 N4 C15 118.5(2)
N1 C1 N2 125.9(2)
N1 C1 C8 125.7(2)
N2 C1 C8 108.39(19)
O1 C2 N2 121.5(2)
O1 C2 C7 125.3(2)
N2 C2 C7 113.18(19)
C4 C3 C7 119.1(2)
C4 C3 H3 120.4
C7 C3 H3 120.4
C3 C4 C5 118.5(2)
C3 C4 H4 120.8
C5 C4 H4 120.8
N3 C5 C4 124.8(3)
N3 C5 H5 117.6
C4 C5 H5 117.6
N3 C6 N1 115.5(2)
N3 C6 C7 121.8(2)
N1 C6 C7 122.6(2)
C3 C7 C6 118.9(2)
C3 C7 C2 121.6(2)
C6 C7 C2 119.5(2)
C11 C8 C1 121.0(2)
C11 C8 C9 131.0(2)
C1 C8 C9 108.02(19)
C8 C9 C10 105.11(19)
C8 C9 H9A 110.7
C10 C9 H9A 110.7
C8 C9 H9B 110.7
C10 C9 H9B 110.7
H9A C9 H9B 108.8
N2 C10 C9 104.79(18)
N2 C10 H10A 110.8
C9 C10 H10A 110.8
N2 C10 H10B 110.8
C9 C10 H10B 110.8
H10A C10 H10B 108.9
C8 C11 C12 130.1(2)
C8 C11 H11 114.9
C12 C11 H11 114.9
C13 C12 C17 118.4(2)
C13 C12 C11 123.8(2)
C17 C12 C11 117.8(2)
C14 C13 C12 120.5(2)
C14 C13 H13 119.7
C12 C13 H13 119.7
C15 C14 C13 119.0(2)
C15 C14 H14 120.5
C13 C14 H14 120.5
C16 C15 C14 122.3(2)
C16 C15 N4 119.2(2)
C14 C15 N4 118.5(2)
C15 C16 C17 118.7(2)
C15 C16 H16 120.7
C17 C16 H16 120.7
C16 C17 C12 121.1(2)
C16 C17 H17 119.5
C12 C17 H17 119.5

loop_
_geom_bond_atom_site_label_1
_geom_bond_atom_site_label_2
_geom_bond_distance
O1 C2 1.225(3)
O2 N4 1.231(3)
O3 N4 1.214(3)
N1 C1 1.291(3)
N1 C6 1.387(3)
N2 C1 1.371(3)
N2 C2 1.377(3)
N2 C10 1.459(3)
N3 C5 1.332(3)
N3 C6 1.350(3)
N4 C15 1.461(3)
C1 C8 1.469(3)
C2 C7 1.466(3)
C3 C4 1.355(4)
C3 C7 1.394(3)
C3 H3 0.9300
C4 C5 1.389(4)
C4 H4 0.9300
C5 H5 0.9300
C6 C7 1.410(3)
C8 C11 1.340(3)
C8 C9 1.510(3)
C9 C10 1.535(3)
C9 H9A 0.9700
C9 H9B 0.9700
C10 H10A 0.9700
C10 H10B 0.9700
C11 C12 1.467(3)
C11 H11 0.9300
C12 C13 1.401(3)
C12 C17 1.404(3)
C13 C14 1.383(3)
C13 H13 0.9300
C14 C15 1.379(3)
C14 H14 0.9300
C15 C16 1.374(3)
C16 C17 1.380(3)
C16 H16 0.9300
C17 H17 0.9300

loop_
_geom_hbond_atom_site_label_D
_geom_hbond_atom_site_label_H
_geom_hbond_atom_site_label_A
_geom_hbond_site_symmetry_A
_geom_hbond_distance_DH
_geom_hbond_distance_HA
_geom_hbond_distance_DA
_geom_hbond_angle_DHA
C3 H3 N3 2_646 0.93 2.58 3.292(3) 133
C4 H4 N1 2_646 0.93 2.57 3.480(3) 166
C13 H13 O3 2_745 0.93 2.51 3.363(3) 153
C16 H16 O1 1_565 0.93 2.45 3.259(3) 145

loop_
_geom_torsion_atom_site_label_1
_geom_torsion_atom_site_label_2
_geom_torsion_atom_site_label_3
_geom_torsion_atom_site_label_4
_geom_torsion
C6 N1 C1 N2 -1.3(4)
C6 N1 C1 C8 178.0(2)
C2 N2 C1 N1 2.0(4)
C10 N2 C1 N1 179.3(2)
C2 N2 C1 C8 -177.4(2)
C10 N2 C1 C8 -0.1(3)
C1 N2 C2 O1 177.2(3)
C10 N2 C2 O1 0.2(4)
C1 N2 C2 C7 -1.9(4)
C10 N2 C2 C7 -178.9(2)
C7 C3 C4 C5 -1.2(5)
C6 N3 C5 C4 1.1(5)
C3 C4 C5 N3 0.0(5)
C5 N3 C6 N1 178.4(3)
C5 N3 C6 C7 -1.0(4)
C1 N1 C6 N3 -178.6(2)
C1 N1 C6 C7 0.8(4)
C4 C3 C7 C6 1.2(4)
C4 C3 C7 C2 -177.2(3)
N3 C6 C7 C3 -0.1(4)
N1 C6 C7 C3 -179.4(2)
N3 C6 C7 C2 178.4(2)
N1 C6 C7 C2 -1.0(4)
O1 C2 C7 C3 0.8(4)
N2 C2 C7 C3 179.9(2)
O1 C2 C7 C6 -177.7(3)
N2 C2 C7 C6 1.4(3)
N1 C1 C8 C11 -2.2(4)
N2 C1 C8 C11 177.2(2)
N1 C1 C8 C9 178.3(2)
N2 C1 C8 C9 -2.4(3)
C11 C8 C9 C10 -175.8(3)
C1 C8 C9 C10 3.7(3)
C1 N2 C10 C9 2.5(3)
C2 N2 C10 C9 179.7(2)
C8 C9 C10 N2 -3.7(3)
C1 C8 C11 C12 178.5(2)
C9 C8 C11 C12 -2.1(5)
C8 C11 C12 C13 -4.0(4)
C8 C11 C12 C17 176.6(3)
C17 C12 C13 C14 -1.1(4)
C11 C12 C13 C14 179.6(3)
C12 C13 C14 C15 1.0(4)
C13 C14 C15 C16 0.0(4)
C13 C14 C15 N4 -179.7(2)
O3 N4 C15 C16 -165.0(3)
O2 N4 C15 C16 14.5(4)
O3 N4 C15 C14 14.8(4)
O2 N4 C15 C14 -165.7(3)
C14 C15 C16 C17 -1.0(4)
N4 C15 C16 C17 178.8(2)
C15 C16 C17 C12 0.9(4)
C13 C12 C17 C16 0.1(4)
C11 C12 C17 C16 179.5(2)

_cod_database_fobs_code 2241591
